data_2021116
loop_
_publ_author_name
'Schwendtner, Karolina'
'Kolitsch, Uwe'

_publ_section_title
;
 RbFe(HAsO4)2 and TlFe(HAsO4)2, two new hydrogenarsenates adopting two
 closely related structure types
;
_journal_coeditor_code PJ2051
_journal_issue 6
_journal_name_full 'Acta Crystallographica Section E Crystallographic Communications'
_journal_page_first 766
_journal_paper_doi 10.1107/S2056989018006473
_journal_volume 74
_journal_year 2018
_chemical_formula_iupac 'Rb Fe (H As O4)2'
_chemical_formula_moiety 'As2 Fe H2 O8 Rb'
_chemical_formula_sum 'As2 Fe H2 O8 Rb'
_chemical_formula_weight 421.18
_chemical_name_common 'rubidium iron bis(hydrogen arsenate)'
_chemical_name_systematic 'Rubidium iron bis[hydrogen arsenate(V)]'
_space_group_crystal_system trigonal
_space_group_IT_number 167
_space_group_name_Hall '-R 3 2"c'
_space_group_name_H-M_alt 'R -3 c :H'
_symmetry_space_group_name_Hall '-R 3 2"c'
_symmetry_space_group_name_H-M 'R -3 c :H'
_atom_sites_solution_hydrogens difmap
_atom_sites_solution_primary direct
_atom_sites_solution_secondary difmap
_audit_creation_method SHELXL-2016/6
_cell_angle_alpha 90
_cell_angle_beta 90
_cell_angle_gamma 120
_cell_formula_units_Z 18
_cell_length_a 8.4250(10)
_cell_length_b 8.4250(10)
_cell_length_c 54.749(11)
_cell_measurement_reflns_used 2.794
_cell_measurement_temperature 293(2)
_cell_measurement_theta_max 30.033
_cell_measurement_theta_min 2.889
_cell_volume 3365.5(9)
_computing_cell_refinement
;
HKL SCALEPACK (Otwinowski <i>et al.</i>,  2003)
;
_computing_data_collection
;
COLLECT (Nonius, 2003)
;
_computing_data_reduction
;
HKL DENZO and SCALEPACK (Otwinowski <i>et al.</i>,  2003)
;
_computing_molecular_graphics
;
DIAMOND (Brandenburg, 2005)
;
_computing_publication_material
;
publCIF (Westrip, 2010)
;
_computing_structure_refinement
;
SHELXL2016 (Sheldrick, 2015)
;
_computing_structure_solution
;
SHELXS97 (Sheldrick, 2008)
;
_diffrn_ambient_temperature 293(2)
_diffrn_measured_fraction_theta_full 0.999
_diffrn_measured_fraction_theta_max 0.999
_diffrn_measurement_device_type 'Nonius KappaCCD single-crystal four-circle'
_diffrn_measurement_method '\f and \w scans'
_diffrn_radiation_type MoK\a
_diffrn_radiation_wavelength 0.71073
_diffrn_reflns_av_R_equivalents 0.0232
_diffrn_reflns_limit_h_max 11
_diffrn_reflns_limit_h_min -11
_diffrn_reflns_limit_k_max 9
_diffrn_reflns_limit_k_min -9
_diffrn_reflns_limit_l_max 76
_diffrn_reflns_limit_l_min -76
_diffrn_reflns_number 3994
_diffrn_reflns_theta_full 25.242
_diffrn_reflns_theta_max 30.033
_diffrn_reflns_theta_min 2.889
_exptl_absorpt_coefficient_mu 17.271
_exptl_absorpt_correction_T_max 0.625
_exptl_absorpt_correction_T_min 0.306
_exptl_absorpt_correction_type multi-scan
_exptl_absorpt_process_details
;
(HKL SCALEPACK; Otwinowski <i>et al.</i>,  2003)
;
_exptl_crystal_colour colourless
_exptl_crystal_density_diffrn 3.741
_exptl_crystal_density_method 'not measured'
_exptl_crystal_description 'hexagonal platelet'
_exptl_crystal_F_000 3510
_exptl_crystal_size_max 0.090
_exptl_crystal_size_mid 0.080
_exptl_crystal_size_min 0.030
_refine_diff_density_max 0.867
_refine_diff_density_min -0.722
_refine_ls_extinction_coef 0.000112(19)
_refine_ls_extinction_expression Fc^*^=kFc[1+0.001xFc^2^\l^3^/sin(2\q)]^-1/4^
_refine_ls_extinction_method
;
SHELXL2016 (Sheldrick, 2015)
;
_refine_ls_goodness_of_fit_ref 1.115
_refine_ls_hydrogen_treatment refall
_refine_ls_matrix_type full
_refine_ls_number_parameters 62
_refine_ls_number_reflns 1105
_refine_ls_number_restraints 1
_refine_ls_restrained_S_all 1.117
_refine_ls_R_factor_all 0.0246
_refine_ls_R_factor_gt 0.0206
_refine_ls_shift/su_max 0.001
_refine_ls_shift/su_mean 0.000
_refine_ls_structure_factor_coef Fsqd
_refine_ls_weighting_details 'w=1/[\s^2^(Fo^2^)+(0.0241P)^2^+19.8694P] where P=(Fo^2^+2Fc^2^)/3'
_refine_ls_weighting_scheme calc
_refine_ls_wR_factor_gt 0.0506
_refine_ls_wR_factor_ref 0.0519
_reflns_number_gt 1014
_reflns_number_total 1105
_reflns_threshold_expression 'I > 2\s(I)'
_cod_data_source_file pj2051sup1.cif
_cod_data_source_block RbFeHAsO42
_cod_original_cell_volume 3365.5(10)
_cod_database_code 2021116
_shelx_space_group_comment
;
The symmetry employed for this shelxl refinement is uniquely defined
by the following loop, which should always be used as a source of
symmetry information in preference to the above space-group names.
They are only intended as comments.
;
_shelx_estimated_absorpt_t_min 0.306
_shelx_estimated_absorpt_t_max 0.625

loop_
_space_group_symop_operation_xyz
'x, y, z'
'-y, x-y, z'
'-x+y, -x, z'
'y, x, -z+1/2'
'x-y, -y, -z+1/2'
'-x, -x+y, -z+1/2'
'x+2/3, y+1/3, z+1/3'
'-y+2/3, x-y+1/3, z+1/3'
'-x+y+2/3, -x+1/3, z+1/3'
'y+2/3, x+1/3, -z+5/6'
'x-y+2/3, -y+1/3, -z+5/6'
'-x+2/3, -x+y+1/3, -z+5/6'
'x+1/3, y+2/3, z+2/3'
'-y+1/3, x-y+2/3, z+2/3'
'-x+y+1/3, -x+2/3, z+2/3'
'y+1/3, x+2/3, -z+7/6'
'x-y+1/3, -y+2/3, -z+7/6'
'-x+1/3, -x+y+2/3, -z+7/6'
'-x, -y, -z'
'y, -x+y, -z'
'x-y, x, -z'
'-y, -x, z-1/2'
'-x+y, y, z-1/2'
'x, x-y, z-1/2'
'-x+2/3, -y+1/3, -z+1/3'
'y+2/3, -x+y+1/3, -z+1/3'
'x-y+2/3, x+1/3, -z+1/3'
'-y+2/3, -x+1/3, z-1/6'
'-x+y+2/3, y+1/3, z-1/6'
'x+2/3, x-y+1/3, z-1/6'
'-x+1/3, -y+2/3, -z+2/3'
'y+1/3, -x+y+2/3, -z+2/3'
'x-y+1/3, x+2/3, -z+2/3'
'-y+1/3, -x+2/3, z+1/6'
'-x+y+1/3, y+2/3, z+1/6'
'x+1/3, x-y+2/3, z+1/6'

loop_
_atom_site_type_symbol
_atom_site_label
_atom_site_fract_x
_atom_site_fract_y
_atom_site_fract_z
_atom_site_U_iso_or_equiv
_atom_site_adp_type
_atom_site_calc_flag
_atom_site_occupancy
Rb Rb1 0.000000 0.000000 0.750000 0.03271(19) Uani d 1
Rb Rb2 0.000000 0.000000 0.66752(2) 0.03704(16) Uani d 1
Fe Fe1 0.333333 0.666667 0.75352(2) 0.00828(13) Uani d 1
Fe Fe2 0.333333 0.666667 0.666667 0.00999(17) Uani d 1
As As -0.42107(3) -0.38770(3) 0.71298(2) 0.00949(9) Uani d 1
O O1 0.4739(3) -0.4215(3) 0.68632(3) 0.0215(4) Uani d 1
O O2 -0.4425(2) -0.2504(2) 0.73312(3) 0.0123(3) Uani d 1
O O3 -0.1873(3) -0.2762(3) 0.70652(4) 0.0200(4) Uani d 1
O O4 0.4749(2) -0.1197(2) 0.77593(3) 0.0117(3) Uani d 1
H H -0.149(5) -0.342(4) 0.7113(6) 0.022(10) Uiso d 1

loop_
_atom_site_aniso_label
_atom_site_aniso_U_11
_atom_site_aniso_U_22
_atom_site_aniso_U_33
_atom_site_aniso_U_12
_atom_site_aniso_U_13
_atom_site_aniso_U_23
Rb1 0.0391(3) 0.0391(3) 0.0199(4) 0.01955(14) 0.000 0.000
Rb2 0.0453(2) 0.0453(2) 0.0205(3) 0.02266(12) 0.000 0.000
Fe1 0.00900(18) 0.00900(18) 0.0068(3) 0.00450(9) 0.000 0.000
Fe2 0.0122(3) 0.0122(3) 0.0055(4) 0.00610(13) 0.000 0.000
As 0.01225(14) 0.01058(13) 0.00780(13) 0.00733(10) 0.00099(9) 0.00115(9)
O1 0.0324(12) 0.0306(11) 0.0101(8) 0.0222(10) -0.0067(8) -0.0012(8)
O2 0.0127(8) 0.0115(8) 0.0126(8) 0.0060(7) 0.0039(7) -0.0015(7)
O3 0.0153(9) 0.0184(10) 0.0295(11) 0.0110(8) 0.0104(8) 0.0129(8)
O4 0.0128(8) 0.0108(8) 0.0138(8) 0.0076(7) -0.0019(7) -0.0048(7)

loop_
_atom_type_symbol
_atom_type_description
_atom_type_scat_dispersion_real
_atom_type_scat_dispersion_imag
_atom_type_scat_source
O O 0.0106 0.0060 'International Tables Vol C Tables 4.2.6.8 and 6.1.1.4'
As As 0.0499 2.0058 'International Tables Vol C Tables 4.2.6.8 and 6.1.1.4'
Fe Fe 0.3463 0.8444 'International Tables Vol C Tables 4.2.6.8 and 6.1.1.4'
Rb Rb -0.9393 2.9676 'International Tables Vol C Tables 4.2.6.8 and 6.1.1.4'
H H 0.0000 0.0000 'International Tables Vol C Tables 4.2.6.8 and 6.1.1.4'

loop_
_geom_angle_atom_site_label_1
_geom_angle_atom_site_label_2
_geom_angle_atom_site_label_3
_geom_angle_site_symmetry_1
_geom_angle_site_symmetry_3
_geom_angle
O3 Rb1 O3 . 5_556 164.86(8)
O3 Rb1 O3 . 6_556 121.47(8)
O3 Rb1 O3 5_556 6_556 68.99(6)
O3 Rb1 O3 . 3 68.99(6)
O3 Rb1 O3 5_556 3 103.28(7)
O3 Rb1 O3 6_556 3 164.86(8)
O3 Rb1 O3 . 4_556 103.28(8)
O3 Rb1 O3 5_556 4_556 68.99(6)
O3 Rb1 O3 6_556 4_556 68.99(6)
O3 Rb1 O3 3 4_556 121.47(8)
O3 Rb1 O3 . 2 68.99(6)
O3 Rb1 O3 5_556 2 121.47(8)
O3 Rb1 O3 6_556 2 103.28(7)
O3 Rb1 O3 3 2 68.99(6)
O3 Rb1 O3 4_556 2 164.86(8)
O3 Rb1 O2 . 6_556 126.04(5)
O3 Rb1 O2 5_556 6_556 68.90(5)
O3 Rb1 O2 6_556 6_556 48.72(5)
O3 Rb1 O2 3 6_556 116.78(5)
O3 Rb1 O2 4_556 6_556 113.39(5)
O3 Rb1 O2 2 6_556 65.41(5)
O3 Rb1 O2 . 4_556 65.40(5)
O3 Rb1 O2 5_556 4_556 113.39(5)
O3 Rb1 O2 6_556 4_556 68.90(5)
O3 Rb1 O2 3 4_556 126.04(5)
O3 Rb1 O2 4_556 4_556 48.72(5)
O3 Rb1 O2 2 4_556 116.78(5)
O2 Rb1 O2 6_556 4_556 112.77(3)
O3 Rb1 O2 . 3 113.39(5)
O3 Rb1 O2 5_556 3 65.41(5)
O3 Rb1 O2 6_556 3 116.78(5)
O3 Rb1 O2 3 3 48.72(5)
O3 Rb1 O2 4_556 3 126.04(5)
O3 Rb1 O2 2 3 68.90(5)
O2 Rb1 O2 6_556 3 74.90(6)
O2 Rb1 O2 4_556 3 171.63(6)
O3 Rb1 O2 . 5_556 116.78(5)
O3 Rb1 O2 5_556 5_556 48.72(5)
O3 Rb1 O2 6_556 5_556 113.39(5)
O3 Rb1 O2 3 5_556 65.41(5)
O3 Rb1 O2 4_556 5_556 68.90(5)
O3 Rb1 O2 2 5_556 126.04(5)
O2 Rb1 O2 6_556 5_556 112.77(3)
O2 Rb1 O2 4_556 5_556 112.77(3)
O2 Rb1 O2 3 5_556 59.80(6)
O3 Rb1 O2 . 2 68.90(5)
O3 Rb1 O2 5_556 2 126.04(5)
O3 Rb1 O2 6_556 2 65.41(5)
O3 Rb1 O2 3 2 113.39(5)
O3 Rb1 O2 4_556 2 116.78(5)
O3 Rb1 O2 2 2 48.72(5)
O2 Rb1 O2 6_556 2 59.80(6)
O2 Rb1 O2 4_556 2 74.90(6)
O2 Rb1 O2 3 2 112.77(3)
O2 Rb1 O2 5_556 2 171.63(7)
O3 Rb1 O2 . . 48.71(5)
O3 Rb1 O2 5_556 . 116.78(5)
O3 Rb1 O2 6_556 . 126.04(5)
O3 Rb1 O2 3 . 68.90(5)
O3 Rb1 O2 4_556 . 65.41(5)
O3 Rb1 O2 2 . 113.39(5)
O2 Rb1 O2 6_556 . 171.63(6)
O2 Rb1 O2 4_556 . 59.80(6)
O2 Rb1 O2 3 . 112.77(3)
O2 Rb1 O2 5_556 . 74.90(6)
O2 Rb1 O2 2 . 112.77(3)
O3 Rb1 H . . 14.3(5)
O3 Rb1 H 5_556 . 169.7(7)
O3 Rb1 H 6_556 . 107.3(5)
O3 Rb1 H 3 . 82.4(5)
O3 Rb1 H 4_556 . 100.7(7)
O3 Rb1 H 2 . 68.4(6)
O2 Rb1 H 6_556 . 116.4(6)
O2 Rb1 H 4_556 . 56.8(6)
O2 Rb1 H 3 . 123.8(6)
O2 Rb1 H 5_556 . 129.4(6)
O2 Rb1 H 2 . 57.1(6)
O2 Rb1 H . . 56.9(6)
O3 Rb1 H . 2 82.4(5)
O3 Rb1 H 5_556 2 107.3(6)
O3 Rb1 H 6_556 2 100.7(6)
O3 Rb1 H 3 2 68.4(7)
O3 Rb1 H 4_556 2 169.7(6)
O3 Rb1 H 2 2 14.3(5)
O2 Rb1 H 6_556 2 56.8(6)
O2 Rb1 H 4_556 2 129.4(6)
O2 Rb1 H 3 2 57.1(6)
O2 Rb1 H 5_556 2 116.4(6)
O2 Rb1 H 2 2 56.9(6)
O2 Rb1 H . 2 123.8(6)
H Rb1 H . 2 82.7(9)
O3 Rb1 H . 3 68.5(6)
O3 Rb1 H 5_556 3 100.7(6)
O3 Rb1 H 6_556 3 169.7(6)
O3 Rb1 H 3 3 14.3(5)
O3 Rb1 H 4_556 3 107.3(5)
O3 Rb1 H 2 3 82.4(5)
O2 Rb1 H 6_556 3 129.4(6)
O2 Rb1 H 4_556 3 116.4(7)
O2 Rb1 H 3 3 56.9(6)
O2 Rb1 H 5_556 3 56.8(6)
O2 Rb1 H 2 3 123.8(6)
O2 Rb1 H . 3 57.1(6)
H Rb1 H . 3 82.7(9)
H Rb1 H 2 3 82.7(9)
O3 Rb2 O3 2 3 73.88(7)
O3 Rb2 O3 2 . 73.87(8)
O3 Rb2 O3 3 . 73.87(7)
O3 Rb2 O1 2 25_546 80.68(5)
O3 Rb2 O1 3 25_546 152.52(6)
O3 Rb2 O1 . 25_546 89.39(6)
O3 Rb2 O1 2 26_566 89.39(6)
O3 Rb2 O1 3 26_566 80.68(6)
O3 Rb2 O1 . 26_566 152.52(6)
O1 Rb2 O1 25_546 26_566 109.62(3)
O3 Rb2 O1 2 27_346 152.52(6)
O3 Rb2 O1 3 27_346 89.39(6)
O3 Rb2 O1 . 27_346 80.68(6)
O1 Rb2 O1 25_546 27_346 109.62(3)
O1 Rb2 O1 26_566 27_346 109.62(3)
O3 Rb2 O4 2 30_445 113.60(6)
O3 Rb2 O4 3 30_445 158.54(6)
O3 Rb2 O4 . 30_445 127.10(5)
O1 Rb2 O4 25_546 30_445 45.34(4)
O1 Rb2 O4 26_566 30_445 79.36(4)
O1 Rb2 O4 27_346 30_445 89.94(5)
O3 Rb2 O4 2 28_455 158.54(5)
O3 Rb2 O4 3 28_455 127.10(5)
O3 Rb2 O4 . 28_455 113.60(6)
O1 Rb2 O4 25_546 28_455 79.36(4)
O1 Rb2 O4 26_566 28_455 89.94(5)
O1 Rb2 O4 27_346 28_455 45.34(4)
O4 Rb2 O4 30_445 28_455 45.37(5)
O3 Rb2 O4 2 29 127.10(6)
O3 Rb2 O4 3 29 113.60(6)
O3 Rb2 O4 . 29 158.54(6)
O1 Rb2 O4 25_546 29 89.94(5)
O1 Rb2 O4 26_566 29 45.34(5)
O1 Rb2 O4 27_346 29 79.36(4)
O4 Rb2 O4 30_445 29 45.37(5)
O4 Rb2 O4 28_455 29 45.37(5)
O3 Rb2 O3 2 25_446 122.48(7)
O3 Rb2 O3 3 25_446 149.37(7)
O3 Rb2 O3 . 25_446 85.69(6)
O1 Rb2 O3 25_546 25_446 45.24(5)
O1 Rb2 O3 26_566 25_446 121.79(5)
O1 Rb2 O3 27_346 25_446 64.52(5)
O4 Rb2 O3 30_445 25_446 44.65(4)
O4 Rb2 O3 28_455 25_446 42.56(5)
O4 Rb2 O3 29 25_446 78.68(5)
O3 Rb2 O3 2 26_556 85.69(6)
O3 Rb2 O3 3 26_556 122.48(8)
O3 Rb2 O3 . 26_556 149.38(7)
O1 Rb2 O3 25_546 26_556 64.52(5)
O1 Rb2 O3 26_566 26_556 45.24(5)
O1 Rb2 O3 27_346 26_556 121.79(5)
O4 Rb2 O3 30_445 26_556 42.56(5)
O4 Rb2 O3 28_455 26_556 78.68(5)
O4 Rb2 O3 29 26_556 44.65(4)
O3 Rb2 O3 25_446 26_556 86.44(5)
O3 Rb2 O3 2 27_456 149.37(7)
O3 Rb2 O3 3 27_456 85.69(6)
O3 Rb2 O3 . 27_456 122.48(8)
O1 Rb2 O3 25_546 27_456 121.79(5)
O1 Rb2 O3 26_566 27_456 64.52(5)
O1 Rb2 O3 27_346 27_456 45.24(5)
O4 Rb2 O3 30_445 27_456 78.68(5)
O4 Rb2 O3 28_455 27_456 44.65(4)
O4 Rb2 O3 29 27_456 42.56(4)
O3 Rb2 O3 25_446 27_456 86.44(5)
O3 Rb2 O3 26_556 27_456 86.44(5)
O3 Rb2 As 2 25_446 105.92(5)
O3 Rb2 As 3 25_446 175.05(5)
O3 Rb2 As . 25_446 101.27(5)
O1 Rb2 As 25_546 25_446 25.79(3)
O1 Rb2 As 26_566 25_446 104.27(4)
O1 Rb2 As 27_346 25_446 88.88(4)
O4 Rb2 As 30_445 25_446 26.10(3)
O4 Rb2 As 28_455 25_446 53.64(3)
O4 Rb2 As 29 25_446 70.60(3)
O3 Rb2 As 25_446 25_446 26.95(3)
O3 Rb2 As 26_556 25_446 62.25(4)
O3 Rb2 As 27_456 25_446 96.36(4)
O3 Rb2 As 2 26_556 101.27(5)
O3 Rb2 As 3 26_556 105.92(5)
O3 Rb2 As . 26_556 175.05(4)
O1 Rb2 As 25_546 26_556 88.88(4)
O1 Rb2 As 26_566 26_556 25.79(3)
O1 Rb2 As 27_346 26_556 104.27(4)
O4 Rb2 As 30_445 26_556 53.64(3)
O4 Rb2 As 28_455 26_556 70.60(3)
O4 Rb2 As 29 26_556 26.10(3)
O3 Rb2 As 25_446 26_556 96.36(4)
O3 Rb2 As 26_556 26_556 26.95(3)
O3 Rb2 As 27_456 26_556 62.24(4)
As Rb2 As 25_446 26_556 78.998(15)
O3 Rb2 As 2 27_456 175.05(4)
O3 Rb2 As 3 27_456 101.27(5)
O3 Rb2 As . 27_456 105.92(5)
O1 Rb2 As 25_546 27_456 104.27(4)
O1 Rb2 As 26_566 27_456 88.88(4)
O1 Rb2 As 27_346 27_456 25.79(3)
O4 Rb2 As 30_445 27_456 70.60(3)
O4 Rb2 As 28_455 27_456 26.10(3)
O4 Rb2 As 29 27_456 53.64(3)
O3 Rb2 As 25_446 27_456 62.24(4)
O3 Rb2 As 26_556 27_456 96.36(4)
O3 Rb2 As 27_456 27_456 26.95(3)
As Rb2 As 25_446 27_456 78.998(15)
As Rb2 As 26_556 27_456 78.997(15)
O2 Fe1 O2 2_565 3 91.74(8)
O2 Fe1 O2 2_565 1_665 91.74(8)
O2 Fe1 O2 3 1_665 91.74(8)
O2 Fe1 O4 2_565 1_565 92.04(8)
O2 Fe1 O4 3 1_565 175.92(8)
O2 Fe1 O4 1_665 1_565 89.66(7)
O2 Fe1 O4 2_565 2 89.66(7)
O2 Fe1 O4 3 2 92.04(8)
O2 Fe1 O4 1_665 2 175.92(8)
O4 Fe1 O4 1_565 2 86.47(8)
O2 Fe1 O4 2_565 3_665 175.92(8)
O2 Fe1 O4 3 3_665 89.66(7)
O2 Fe1 O4 1_665 3_665 92.04(7)
O4 Fe1 O4 1_565 3_665 86.47(8)
O4 Fe1 O4 2 3_665 86.47(8)
O2 Fe1 Rb2 2_565 34 124.02(5)
O2 Fe1 Rb2 3 34 124.02(6)
O2 Fe1 Rb2 1_665 34 124.02(5)
O4 Fe1 Rb2 1_565 34 52.27(6)
O4 Fe1 Rb2 2 34 52.27(5)
O4 Fe1 Rb2 3_665 34 52.27(5)
O1 Fe2 O1 26_566 27_456 93.72(8)
O1 Fe2 O1 26_566 25_556 93.72(8)
O1 Fe2 O1 27_456 25_556 93.72(8)
O1 Fe2 O1 26_566 2 180.0
O1 Fe2 O1 27_456 2 86.29(8)
O1 Fe2 O1 25_556 2 86.29(8)
O1 Fe2 O1 26_566 3_665 86.29(8)
O1 Fe2 O1 27_456 3_665 180.0
O1 Fe2 O1 25_556 3_665 86.29(8)
O1 Fe2 O1 2 3_665 93.71(8)
O1 Fe2 O1 26_566 1_565 86.29(8)
O1 Fe2 O1 27_456 1_565 86.29(8)
O1 Fe2 O1 25_556 1_565 180.0
O1 Fe2 O1 2 1_565 93.71(8)
O1 Fe2 O1 3_665 1_565 93.71(8)
O1 Fe2 Rb2 26_566 25_556 58.77(7)
O1 Fe2 Rb2 27_456 25_556 70.91(7)
O1 Fe2 Rb2 25_556 25_556 146.11(6)
O1 Fe2 Rb2 2 25_556 121.23(7)
O1 Fe2 Rb2 3_665 25_556 109.09(7)
O1 Fe2 Rb2 1_565 25_556 33.90(6)
O1 Fe2 Rb2 26_566 1_565 121.23(7)
O1 Fe2 Rb2 27_456 1_565 109.09(7)
O1 Fe2 Rb2 25_556 1_565 33.90(6)
O1 Fe2 Rb2 2 1_565 58.77(7)
O1 Fe2 Rb2 3_665 1_565 70.91(7)
O1 Fe2 Rb2 1_565 1_565 146.10(6)
Rb2 Fe2 Rb2 25_556 1_565 180.0
O1 Fe2 Rb2 26_566 1_665 109.09(7)
O1 Fe2 Rb2 27_456 1_665 33.90(6)
O1 Fe2 Rb2 25_556 1_665 121.23(7)
O1 Fe2 Rb2 2 1_665 70.91(7)
O1 Fe2 Rb2 3_665 1_665 146.10(6)
O1 Fe2 Rb2 1_565 1_665 58.77(7)
Rb2 Fe2 Rb2 25_556 1_665 60.0
Rb2 Fe2 Rb2 1_565 1_665 120.0
O1 Fe2 Rb2 26_566 . 33.90(6)
O1 Fe2 Rb2 27_456 . 121.23(7)
O1 Fe2 Rb2 25_556 . 109.09(7)
O1 Fe2 Rb2 2 . 146.10(6)
O1 Fe2 Rb2 3_665 . 58.77(7)
O1 Fe2 Rb2 1_565 . 70.91(7)
Rb2 Fe2 Rb2 25_556 . 60.0
Rb2 Fe2 Rb2 1_565 . 120.0
Rb2 Fe2 Rb2 1_665 . 120.0
O1 Fe2 Rb2 26_566 25_456 70.91(7)
O1 Fe2 Rb2 27_456 25_456 146.11(6)
O1 Fe2 Rb2 25_556 25_456 58.77(7)
O1 Fe2 Rb2 2 25_456 109.09(7)
O1 Fe2 Rb2 3_665 25_456 33.90(6)
O1 Fe2 Rb2 1_565 25_456 121.23(7)
Rb2 Fe2 Rb2 25_556 25_456 120.0
Rb2 Fe2 Rb2 1_565 25_456 60.0
Rb2 Fe2 Rb2 1_665 25_456 180.0
Rb2 Fe2 Rb2 . 25_456 60.0
O1 Fe2 Rb2 26_566 25_566 146.11(6)
O1 Fe2 Rb2 27_456 25_566 58.77(7)
O1 Fe2 Rb2 25_556 25_566 70.91(7)
O1 Fe2 Rb2 2 25_566 33.90(6)
O1 Fe2 Rb2 3_665 25_566 121.23(7)
O1 Fe2 Rb2 1_565 25_566 109.09(7)
Rb2 Fe2 Rb2 25_556 25_566 120.0
Rb2 Fe2 Rb2 1_565 25_566 60.0
Rb2 Fe2 Rb2 1_665 25_566 60.0
Rb2 Fe2 Rb2 . 25_566 180.0
Rb2 Fe2 Rb2 25_456 25_566 120.0
O1 As O2 1_455 . 117.84(10)
O1 As O4 1_455 6_556 107.24(10)
O2 As O4 . 6_556 114.38(9)
O1 As O3 1_455 . 106.07(11)
O2 As O3 . . 104.17(10)
O4 As O3 6_556 . 106.18(9)
O1 As Rb2 1_455 25_446 63.12(7)
O2 As Rb2 . 25_446 175.24(7)
O4 As Rb2 6_556 25_446 68.86(6)
O3 As Rb2 . 25_446 71.28(8)
O1 As Rb1 1_455 . 140.53(9)
O2 As Rb1 . . 57.00(6)
O4 As Rb1 6_556 . 109.61(6)
O3 As Rb1 . . 49.92(8)
Rb2 As Rb1 25_446 . 119.004(8)
O1 As Rb2 1_455 . 77.51(9)
O2 As Rb2 . . 101.13(6)
O4 As Rb2 6_556 . 134.56(6)
O3 As Rb2 . . 34.74(7)
Rb2 As Rb2 25_446 . 74.367(9)
Rb1 As Rb2 . . 66.765(14)
O1 As Rb2 1_455 1_445 46.08(8)
O2 As Rb2 . 1_445 125.75(7)
O4 As Rb2 6_556 1_445 63.02(6)
O3 As Rb2 . 1_445 129.40(8)
Rb2 As Rb2 25_446 1_445 58.581(6)
Rb1 As Rb2 . 1_445 172.574(7)
Rb2 As Rb2 . 1_445 117.235(17)
As O1 Fe2 1_655 1_545 140.90(12)
As O1 Rb2 1_655 25_546 91.09(8)
Fe2 O1 Rb2 1_545 25_546 126.94(8)
As O1 Rb2 1_655 1_655 79.81(8)
Fe2 O1 Rb2 1_545 1_655 97.18(8)
Rb2 O1 Rb2 25_546 1_655 79.01(4)
As O1 Rb2 1_655 1_545 118.94(9)
Fe2 O1 Rb2 1_545 1_545 84.94(7)
Rb2 O1 Rb2 25_546 1_545 73.02(4)
Rb2 O1 Rb2 1_655 1_545 146.08(5)
As O2 Fe1 . 1_445 122.52(10)
As O2 Rb1 . . 98.39(7)
Fe1 O2 Rb1 1_445 . 128.56(7)
As O2 Rb2 . . 59.04(5)
Fe1 O2 Rb2 1_445 . 163.04(7)
Rb1 O2 Rb2 . . 63.89(3)
As O3 Rb2 . . 125.70(10)
As O3 Rb1 . . 105.01(9)
Rb2 O3 Rb1 . . 95.22(6)
As O3 Rb2 . 25_446 81.77(8)
Rb2 O3 Rb2 . 25_446 94.31(6)
Rb1 O3 Rb2 . 25_446 161.69(7)
As O3 H . . 107(3)
Rb2 O3 H . . 122(3)
Rb1 O3 H . . 92(3)
Rb2 O3 H 25_446 . 69(3)
As O4 Fe1 6_556 1_545 129.96(10)
As O4 Rb2 6_556 34_545 85.04(7)
Fe1 O4 Rb2 1_545 34_545 101.28(7)
As O4 Rb2 6_556 4_656 99.80(7)
Fe1 O4 Rb2 1_545 4_656 128.35(7)
Rb2 O4 Rb2 34_545 4_656 65.94(3)

loop_
_geom_bond_atom_site_label_1
_geom_bond_atom_site_label_2
_geom_bond_site_symmetry_2
_geom_bond_distance
_geom_bond_publ_flag
Rb1 O3 . 3.146(2) y
Rb1 O3 5_556 3.147(2) y
Rb1 O3 6_556 3.147(2) y
Rb1 O3 3 3.147(2) y
Rb1 O3 4_556 3.147(2) y
Rb1 O3 2 3.147(2) y
Rb1 O2 6_556 3.3671(19) y
Rb1 O2 4_556 3.3671(19) y
Rb1 O2 3 3.3671(19) y
Rb1 O2 5_556 3.3671(19) y
Rb1 O2 2 3.3671(19) y
Rb1 O2 . 3.3671(19) y
Rb1 H . 3.28(3) ?
Rb1 H 2 3.28(4) ?
Rb1 H 3 3.28(3) ?
Rb2 O3 2 2.965(2) y
Rb2 O3 3 2.965(2) y
Rb2 O3 . 2.965(2) y
Rb2 O1 25_546 3.394(2) y
Rb2 O1 26_566 3.394(2) y
Rb2 O1 27_346 3.394(2) y
Rb2 O4 30_445 3.562(2) y
Rb2 O4 28_455 3.562(2) y
Rb2 O4 29 3.562(2) y
Rb2 O3 25_446 3.640(2) y
Rb2 O3 26_556 3.640(2) y
Rb2 O3 27_456 3.640(2) y
Rb2 As 25_446 3.8044(6) ?
Rb2 As 26_556 3.8044(6) ?
Rb2 As 27_456 3.8044(6) ?
Fe1 O2 2_565 1.9957(18) y
Fe1 O2 3 1.9957(18) y
Fe1 O2 1_665 1.9957(18) y
Fe1 O4 1_565 2.0055(19) y
Fe1 O4 2 2.0055(18) y
Fe1 O4 3_665 2.0055(18) y
Fe2 O1 26_566 1.998(2) y
Fe2 O1 27_456 1.998(2) y
Fe2 O1 25_556 1.998(2) y
Fe2 O1 2 1.998(2) y
Fe2 O1 3_665 1.998(2) y
Fe2 O1 1_565 1.998(2) y
As O1 1_455 1.6555(19) y
As O2 . 1.6720(18) y
As O4 6_556 1.6801(18) y
As O3 . 1.742(2) y
O3 H . 0.81(3) ?

loop_
_geom_hbond_atom_site_label_D
_geom_hbond_atom_site_label_H
_geom_hbond_atom_site_label_A
_geom_hbond_site_symmetry_A
_geom_hbond_distance_DH
_geom_hbond_distance_HA
_geom_hbond_distance_DA
_geom_hbond_angle_DHA
O3 H O4 4_546 0.81(3) 1.82(3) 2.615(3) 166(4)

_cod_database_fobs_code 2021116
